data_8106792
loop_
_publ_author_name
'Qu, Hai-Tao'
'Fu, Ying'
'Ye, Fei'

_publ_section_title
;
 Crystal structure of 2,4-dichlorobenzene anhydride, C14H6Cl4O3
;
_journal_issue 1
_journal_name_full 'Zeitschrift f\"ur Kristallographie - New Crystal Structures'
_journal_page_first 85
_journal_page_last 86
_journal_paper_doi 10.1515/ncrs-2015-0036
_journal_volume 231
_journal_year 2016
_chemical_formula_moiety
;
 'C14 H6 Cl4 O3'  
;
_chemical_formula_sum 'C14 H6 Cl4 O3'
_chemical_formula_weight 363.99
_space_group_crystal_system orthorhombic
_space_group_IT_number 56
_space_group_name_Hall '-P 2ab 2ac'
_space_group_name_H-M_alt 'P c c n'
_atom_sites_solution_hydrogens geom
_atom_sites_solution_primary direct
_atom_sites_solution_secondary difmap
_cell_angle_alpha 90.00
_cell_angle_beta 90.00
_cell_angle_gamma 90.00
_cell_formula_units_Z 4
_cell_length_a 11.884(2)
_cell_length_b 11.902(2)
_cell_length_c 10.509(2)
_cell_measurement_reflns_used 8707
_cell_measurement_temperature 293(2)
_cell_measurement_theta_max 27.50
_cell_measurement_theta_min 3.10
_cell_volume 1486.4(5)
_computing_cell_refinement 'RAPID-AUTO (Rigaku 1998 <i>RAPID-AUTO</i>)'
_computing_data_collection 'RAPID-AUTO (Rigaku 1998 <i>RAPID-AUTO</i>)'
_computing_data_reduction 'CrystalClear (Rigaku/MSC, 2002)'
_computing_molecular_graphics 'SHELXTL (Sheldrick, 2008)'
_computing_publication_material SHELXL-97
_computing_structure_refinement 'SHELXL-97 (Sheldrick, 2008)'
_computing_structure_solution 'SHELXS-97 (Sheldrick, 2008)'
_diffrn_ambient_temperature 293(2)
_diffrn_measured_fraction_theta_full 0.996
_diffrn_measured_fraction_theta_max 0.996
_diffrn_measurement_device_type 'Rigaku RAXIS-RAPID'
_diffrn_measurement_method '\w scans'
_diffrn_radiation_type MoK\a
_diffrn_radiation_wavelength 0.71073
_diffrn_reflns_av_R_equivalents 0.0537
_diffrn_reflns_av_sigmaI/netI 0.0385
_diffrn_reflns_limit_h_max 14
_diffrn_reflns_limit_h_min -14
_diffrn_reflns_limit_k_max 14
_diffrn_reflns_limit_k_min -14
_diffrn_reflns_limit_l_max 12
_diffrn_reflns_limit_l_min -12
_diffrn_reflns_number 10417
_diffrn_reflns_theta_full 25.00
_diffrn_reflns_theta_max 25.00
_diffrn_reflns_theta_min 3.10
_diffrn_source 'fine-focus sealed tube'
_diffrn_standards_decay_% 0
_diffrn_standards_interval_count 0
_diffrn_standards_interval_time 0
_diffrn_standards_number 0
_exptl_absorpt_coefficient_mu 0.800
_exptl_absorpt_correction_T_max 0.8833
_exptl_absorpt_correction_T_min 0.8361
_exptl_absorpt_correction_type multi-scan
_exptl_absorpt_process_details
; 
ABSCOR (Higashi, 1995)
;
_exptl_crystal_colour colorless
_exptl_crystal_density_diffrn 1.627
_exptl_crystal_density_method 'not measured'
_exptl_crystal_description block
_exptl_crystal_F_000 728
_exptl_crystal_size_max 0.23
_exptl_crystal_size_mid 0.21
_exptl_crystal_size_min 0.16
_refine_diff_density_max 0.296
_refine_diff_density_min -0.236
_refine_diff_density_rms 0.060
_refine_ls_extinction_method none
_refine_ls_goodness_of_fit_ref 1.096
_refine_ls_hydrogen_treatment mixed
_refine_ls_matrix_type full
_refine_ls_number_parameters 96
_refine_ls_number_reflns 1303
_refine_ls_number_restraints 0
_refine_ls_restrained_S_all 1.096
_refine_ls_R_factor_all 0.0542
_refine_ls_R_factor_gt 0.0440
_refine_ls_shift/su_max 0.001
_refine_ls_shift/su_mean 0.000
_refine_ls_structure_factor_coef Fsqd
_refine_ls_weighting_details
;
 'calc w=1/[\s^2^(Fo^2^)+(0.0463P)^2^+0.7257P] where P=(Fo^2^+2Fc^2^)/3'
;
_refine_ls_weighting_scheme calc
_refine_ls_wR_factor_gt 0.1047
_refine_ls_wR_factor_ref 0.1106
_reflns_Friedel_coverage 0.000
_reflns_Friedel_fraction_full .
_reflns_Friedel_fraction_max .
_reflns_number_gt 1033
_reflns_number_total 1303
_reflns_threshold_expression >2sigma(I)
_cod_data_source_file suppl_ncrs-2015-0036_Suppl.cif
_cod_data_source_block 1
_cod_database_code 8106792
_shelx_space_group_comment
;
The symmetry employed for this shelxl refinement is uniquely defined
by the following loop, which should always be used as a source of
symmetry information in preference to the above space-group names.
They are only intended as comments.
;

loop_
_symmetry_equiv_pos_as_xyz
'x, y, z'
'-x+1/2, -y+1/2, z'
'-x, y+1/2, -z+1/2'
'x+1/2, -y, -z+1/2'
'-x, -y, -z'
'x-1/2, y-1/2, -z'
'x, -y-1/2, z-1/2'
'-x-1/2, y, z-1/2'

loop_
_atom_site_label
_atom_site_type_symbol
_atom_site_fract_x
_atom_site_fract_y
_atom_site_fract_z
_atom_site_U_iso_or_equiv
_atom_site_adp_type
_atom_site_occupancy
_atom_site_symmetry_multiplicity
_atom_site_calc_flag
_atom_site_refinement_flags
_atom_site_disorder_assembly
_atom_site_disorder_group
Cl1 Cl 0.09041(8) 0.25896(6) 1.07622(10) 0.0800(4) Uani 1 1 d . . .
Cl2 Cl -0.00610(8) 0.51465(8) 0.67797(8) 0.0770(3) Uani 1 1 d . . .
O1 O 0.14234(18) 0.70622(18) 0.67949(19) 0.0637(6) Uani 1 1 d . . .
C1 C 0.0757(2) 0.4965(2) 0.8124(2) 0.0480(7) Uani 1 1 d . . .
O2 O 0.2500 0.7500 0.8473(3) 0.0657(8) Uani 1 2 d S . .
C7 C 0.1789(2) 0.6794(2) 0.7799(3) 0.0468(6) Uani 1 1 d . . .
C2 C 0.0571(2) 0.3995(2) 0.8808(3) 0.0536(7) Uani 1 1 d . . .
H2 H 0.0039 0.3476 0.8534 0.064 Uiso 1 1 calc R . .
C5 C 0.2162(2) 0.5517(2) 0.9631(3) 0.0480(6) Uani 1 1 d . . .
H5 H 0.2700 0.6027 0.9912 0.058 Uiso 1 1 calc R . .
C6 C 0.1564(2) 0.57491(19) 0.8518(2) 0.0427(6) Uani 1 1 d . . .
C4 C 0.1976(2) 0.4555(2) 1.0325(3) 0.0549(7) Uani 1 1 d . . .
H4 H 0.2382 0.4415 1.1065 0.066 Uiso 1 1 calc R . .
C3 C 0.1180(2) 0.3801(2) 0.9903(3) 0.0523(7) Uani 1 1 d . . .

loop_
_atom_site_aniso_label
_atom_site_aniso_U_11
_atom_site_aniso_U_22
_atom_site_aniso_U_33
_atom_site_aniso_U_23
_atom_site_aniso_U_13
_atom_site_aniso_U_12
Cl1 0.0793(6) 0.0437(4) 0.1170(8) 0.0221(4) 0.0163(5) 0.0035(4)
Cl2 0.0821(6) 0.0810(6) 0.0678(5) -0.0092(4) -0.0258(4) -0.0140(4)
O1 0.0626(13) 0.0636(12) 0.0649(13) 0.0132(11) -0.0115(10) 0.0030(10)
C1 0.0469(16) 0.0455(14) 0.0517(15) -0.0123(12) -0.0004(11) 0.0017(12)
O2 0.104(2) 0.0497(15) 0.0434(14) 0.000 0.000 -0.0325(15)
C7 0.0494(16) 0.0409(13) 0.0501(15) -0.0068(12) 0.0035(12) 0.0025(12)
C2 0.0510(17) 0.0394(13) 0.0702(18) -0.0138(13) 0.0051(14) -0.0058(12)
C5 0.0466(15) 0.0424(13) 0.0550(15) -0.0024(13) -0.0029(12) -0.0034(11)
C6 0.0429(14) 0.0373(12) 0.0480(14) -0.0077(11) 0.0031(11) 0.0011(10)
C4 0.0542(17) 0.0468(14) 0.0638(17) 0.0069(14) -0.0056(13) 0.0047(13)
C3 0.0509(17) 0.0347(13) 0.0711(18) 0.0021(12) 0.0118(14) 0.0048(11)

loop_
_atom_type_symbol
_atom_type_description
_atom_type_scat_dispersion_real
_atom_type_scat_dispersion_imag
_atom_type_scat_source
C C 0.0033 0.0016 'International Tables Vol C Tables 4.2.6.8 and 6.1.1.4'
H H 0.0000 0.0000 'International Tables Vol C Tables 4.2.6.8 and 6.1.1.4'
Cl Cl 0.1484 0.1585 'International Tables Vol C Tables 4.2.6.8 and 6.1.1.4'
N N 0.0061 0.0033 'International Tables Vol C Tables 4.2.6.8 and 6.1.1.4'
O O 0.0106 0.0060 'International Tables Vol C Tables 4.2.6.8 and 6.1.1.4'

loop_
_geom_angle_atom_site_label_1
_geom_angle_atom_site_label_2
_geom_angle_atom_site_label_3
_geom_angle
_geom_angle_site_symmetry_1
_geom_angle_site_symmetry_3
C2 C1 C6 120.9(3) . .
C2 C1 Cl2 116.2(2) . .
C6 C1 Cl2 122.9(2) . .
C7 O2 C7 118.6(3) . 2_565
O1 C7 O2 121.0(2) . .
O1 C7 C6 128.0(3) . .
O2 C7 C6 111.0(2) . .
C1 C2 C3 119.4(2) . .
C1 C2 H2 120.3 . .
C3 C2 H2 120.3 . .
C4 C5 C6 121.8(3) . .
C4 C5 H5 119.1 . .
C6 C5 H5 119.1 . .
C5 C6 C1 117.6(2) . .
C5 C6 C7 120.2(2) . .
C1 C6 C7 122.2(2) . .
C5 C4 C3 118.8(3) . .
C5 C4 H4 120.6 . .
C3 C4 H4 120.6 . .
C4 C3 C2 121.4(2) . .
C4 C3 Cl1 120.3(2) . .
C2 C3 Cl1 118.4(2) . .

loop_
_geom_bond_atom_site_label_1
_geom_bond_atom_site_label_2
_geom_bond_distance
_geom_bond_site_symmetry_2
Cl1 C3 1.732(3) .
Cl2 C1 1.728(3) .
O1 C7 1.185(3) .
C1 C2 1.378(4) .
C1 C6 1.401(4) .
O2 C7 1.386(3) .
O2 C7 1.386(3) 2_565
C7 C6 1.479(4) .
C2 C3 1.378(4) .
C2 H2 0.9300 .
C5 C4 1.375(4) .
C5 C6 1.396(4) .
C5 H5 0.9300 .
C4 C3 1.377(4) .
C4 H4 0.9300 .

loop_
_geom_hbond_atom_site_label_D
_geom_hbond_atom_site_label_H
_geom_hbond_atom_site_label_A
_geom_hbond_distance_DH
_geom_hbond_distance_HA
_geom_hbond_distance_DA
_geom_hbond_angle_DHA
_geom_hbond_site_symmetry_A
C2 H2 O1 0.93 2.44 3.363(3) 170.1 3_546
C5 H5 O1 0.93 2.55 3.374(3) 147.3 8_656

loop_
_geom_torsion_atom_site_label_1
_geom_torsion_atom_site_label_2
_geom_torsion_atom_site_label_3
_geom_torsion_atom_site_label_4
_geom_torsion
_geom_torsion_site_symmetry_1
_geom_torsion_site_symmetry_2
_geom_torsion_site_symmetry_3
_geom_torsion_site_symmetry_4
Cl1 C3 C4 C5 -178.99(21) . . . .
Cl1 C3 C2 C1 178.53(20) . . . .
Cl2 C1 C2 C3 -179.00(20) . . . .
Cl2 C1 C6 C7 -0.768(330) . . . .
Cl2 C1 C6 C5 179.09(19) . . . .
O1 C7 O2 C7 -31.64(36) . . . .
C7 O2 C7 C6 149.87(21) . . . .
O1 C7 C6 C5 173.19(27) . . . .
O1 C7 C6 C1 -7.0(4) . . . .
